data_5000324
loop_
_publ_author_name
'Chisholm, Malcolm H.'
'Iyer, Suri S.'
'Streib, William E.'

_publ_section_title
;
 Chiral C2 and C1 symmetric (cyclooctane-1,5-diyl)bis(2-pyrazolyl)borate
 complexes of potassium and thallium. Preparation, structures and solution
 behavior
;
_journal_coden_ASTM NJCHE5
_journal_issue 6
_journal_name_full 'New Journal of Chemistry'
_journal_page_first 393
_journal_page_last 398
_journal_paper_doi 10.1039/a906582b
_journal_volume 24
_journal_year 2000
_chemical_formula_moiety ?
_chemical_formula_sum 'C46 H80 B K N4 O4'
_chemical_formula_weight 803.075
_space_group_IT_number 19
_symmetry_cell_setting orthorhombic
_symmetry_space_group_name_Hall 'P 2ac 2ab'
_symmetry_space_group_name_H-M 'P 21 21 21'
_cell_angle_alpha 90
_cell_angle_beta 90
_cell_angle_gamma 90
_cell_formula_units_Z 4
_cell_length_a 19.4597(19)
_cell_length_b 21.273(2)
_cell_length_c 10.8452(11)
_cell_measurement_reflns_used 176
_cell_measurement_temperature 107.
_cell_measurement_theta_max 12.27
_cell_measurement_theta_min 9.61
_cell_volume 4489.6(8)
_diffrn_ambient_temperature 107.15
_diffrn_measured_fraction_theta_full 0
_diffrn_measured_fraction_theta_max 1
_diffrn_measurement_device_type 'refurbished Picker diffractometer'
_diffrn_measurement_method '\q/2\q scans'
_diffrn_radiation_type 'Mo K\a'
_diffrn_radiation_wavelength 0.71069
_diffrn_reflns_av_R_equivalents 0.057
_diffrn_reflns_limit_h_max 23
_diffrn_reflns_limit_h_min -23
_diffrn_reflns_limit_k_max 25
_diffrn_reflns_limit_k_min 0
_diffrn_reflns_limit_l_max 12
_diffrn_reflns_limit_l_min 0
_diffrn_reflns_number 8532
_diffrn_reflns_theta_full 0
_diffrn_reflns_theta_max 24.9894
_diffrn_reflns_theta_min 3.05734
_diffrn_standards_decay_% 1.4
_diffrn_standards_interval_count 400
_diffrn_standards_number 4
_exptl_absorpt_coefficient_mu 0.1644
_exptl_absorpt_correction_type none
_exptl_absorpt_process_details none
_exptl_crystal_colour colorless
_exptl_crystal_density_diffrn 1.188
_exptl_crystal_density_meas ?
_exptl_crystal_density_method 'not measured'
_exptl_crystal_description 'partially redisolved'
_exptl_crystal_F_000 1760
_exptl_crystal_size_max '.30 .30 .35'
_exptl_crystal_size_mid .30
_exptl_crystal_size_min .30
_refine_diff_density_max 0.39
_refine_diff_density_min -0.34
_refine_ls_abs_structure_details
;
absolute structure based on refinement using both possibilites
;
_refine_ls_extinction_coef 0.00000060(7)
_refine_ls_extinction_expression
;
Larson, A. C. (1967).  Acta Cryst. 23, p. 664.  Eq. (3)
;
_refine_ls_extinction_method Zachariasen
_refine_ls_goodness_of_fit_ref 1.4135
_refine_ls_hydrogen_treatment 'fixed, idealized'
_refine_ls_matrix_type full
_refine_ls_number_parameters 506
_refine_ls_number_reflns 5894
_refine_ls_R_factor_gt 0.0707
_refine_ls_shift/su_max 0.0215
_refine_ls_structure_factor_coef F
_refine_ls_weighting_details w^-1^=\s^2^(F)+(.03F)^2^
_refine_ls_weighting_scheme calc
_refine_ls_wR_factor_ref 0.0484
_reflns_number_gt 5181
_reflns_number_total 7876
_reflns_threshold_expression F^2^>2.33\s(F^2^)
_cod_duplicate_entry 7051232
_cod_depositor_comments
;
The following automatic conversions were performed:

'_diffrn_ambient_temperature' value '-166.' was changed to '107.15' -
it was converted from degrees Celsius(C) to Kelvins(K).

Automatic conversion script
Id: cif_fix_values 1646 2011-03-28 12:23:43Z adriana 
;
_cod_original_formula_sum 'C46 H80 B1 K1 N4 O4'
_cod_database_code 5000324

loop_
_symmetry_equiv_pos_as_xyz
x,y,z
1/2+x,1/2-y,-z
-x,1/2+y,1/2-z
1/2-x,-y,1/2+z

loop_
_atom_site_label
_atom_site_type_symbol
_atom_site_fract_x
_atom_site_fract_y
_atom_site_fract_z
_atom_site_U_iso_or_equiv
_atom_site_adp_type
_atom_site_occupancy
_atom_site_disorder_group
_atom_site_disorder_assembly
K1 K 0.99402(6) 0.57352(5) 0.01939(9) 0.0199(3) Uani 1 0 .
B2 B 1.0680(3) 0.6405(3) 0.3081(5) 0.0183(18) Uani 1 0 .
C3 C 1.1013(2) 0.6749(2) 0.4284(4) 0.0178(16) Uani 1 0 .
C4 C 1.1768(3) 0.6562(2) 0.4438(4) 0.0221(18) Uani 1 0 .
C5 C 1.2223(3) 0.6657(2) 0.3305(5) 0.0241(17) Uani 1 0 .
C6 C 1.1885(3) 0.6422(2) 0.2114(5) 0.0236(17) Uani 1 0 .
C7 C 1.1135(2) 0.6637(2) 0.1947(4) 0.0166(15) Uani 1 0 .
C8 C 1.1059(2) 0.7352(2) 0.1796(5) 0.0207(16) Uani 1 0 .
C9 C 1.1197(3) 0.7739(2) 0.2948(5) 0.0270(18) Uani 1 0 .
C10 C 1.0918(3) 0.7469(2) 0.4126(4) 0.0227(18) Uani 1 0 .
N11 N 1.06947(18) 0.56650(17) 0.3240(3) 0.0146(12) Uani 1 0 .
C12 C 1.0708(2) 0.5330(2) 0.4294(4) 0.0193(16) Uani 1 0 .
C13 C 1.0637(2) 0.4695(2) 0.3999(4) 0.0180(16) Uani 1 0 .
C14 C 1.0599(2) 0.4122(2) 0.4811(4) 0.0218(16) Uani 1 0 .
C15 C 1.0243(3) 0.3602(2) 0.4063(5) 0.0242(18) Uani 1 0 .
C16 C 1.0553(3) 0.3531(2) 0.2772(5) 0.0231(17) Uani 1 0 .
C17 C 1.0438(2) 0.4118(2) 0.1947(5) 0.0219(16) Uani 1 0 .
C18 C 1.0578(2) 0.4697(2) 0.2744(4) 0.0172(15) Uani 1 0 .
C19 C 1.1294(3) 0.3906(2) 0.5287(5) 0.0294(18) Uani 1 0 .
C20 C 1.0837(3) 0.4106(2) 0.0751(4) 0.0233(17) Uani 1 0 .
C21 C 0.0598(3) 0.3571(2) 0.9901(5) 0.0328(19) Uani 1 0 .
C22 C 1.1609(3) 0.4079(3) 0.0952(5) 0.036(2) Uani 1 0 .
N23 N 0.98903(19) 0.65863(16) 0.2947(3) 0.0144(12) Uani 1 0 .
C24 C 0.9437(3) 0.6683(2) 0.3853(4) 0.0200(16) Uani 1 0 .
C25 C 0.8818(2) 0.6884(2) 0.3378(4) 0.0159(15) Uani 1 0 .
C26 C 0.8156(3) 0.7061(2) 0.3959(4) 0.0234(18) Uani 1 0 .
C27 C 0.7600(3) 0.7058(3) 0.2970(5) 0.039(2) Uani 1 0 .
C28 C 0.7792(3) 0.7384(3) 0.1808(5) 0.036(2) Uani 1 0 .
C29 C 0.8447(3) 0.7150(2) 0.1156(5) 0.0220(17) Uani 1 0 .
C30 C 0.8940(2) 0.6897(2) 0.2108(4) 0.0149(15) Uani 1 0 .
N31 N 0.95853(18) 0.67170(16) 0.1838(3) 0.0136(12) Uani 1 0 .
C32 C 0.7960(3) 0.6651(3) 0.5038(6) 0.045(2) Uani 1 0 .
C33 C 0.8333(2) 0.6709(2) 0.0048(5) 0.0248(17) Uani 1 0 .
C34 C 0.8001(3) 0.7061(3) 0.8956(5) 0.0312(19) Uani 1 0 .
C35 C 0.7889(3) 0.6140(3) 0.0363(6) 0.052(3) Uani 1 0 .
N36 N 1.0611(2) 0.52772(18) 0.2246(3) 0.0158(13) Uani 1 0 .
O37 O 1.0237(2) 0.67160(19) -0.1662(4) 0.0543(17) Uani 1 0 .
C38 C 0.0920(3) 0.7008(3) 0.8288(6) 0.051(3) Uani 1 0 .
C39 C 0.9759(4) 0.7214(4) -0.1894(11) 0.113(5) Uani 1 0 .
C40 C 0.0123(4) 0.7771(3) 0.7711(6) 0.064(3) Uani 1 0 .
C41 C 0.0809(3) 0.7704(3) 0.8309(6) 0.046(2) Uani 1 0 .
O42 O 0.9324(2) 0.51534(18) 0.8251(3) 0.0497(16) Uani 1 0 .
C43 C 0.9129(3) 0.5553(3) -0.2775(6) 0.051(3) Uani 1 0 .
C44 C 0.9013(3) 0.5138(3) 0.6163(5) 0.048(2) Uani 1 0 .
C45 C 0.8880(3) 0.4507(3) -0.3270(6) 0.047(2) Uani 1 0 .
C46 C 0.9315(4) 0.4523(3) 0.7845(5) 0.049(2) Uani 1 0 .
O47 O 0.1125(2) 0.54878(18) 0.8936(3) 0.0393(15) Uani 1 0 .
C48 C 1.1141(3) 0.5359(3) -0.2348(5) 0.050(2) Uani 1 0 .
C49 C 0.1874(3) 0.5413(3) 0.7254(5) 0.046(2) Uani 1 0 .
C50 C 1.2253(3) 0.5215(3) -0.1604(6) 0.045(2) Uani 1 0 .
C51 C 0.1821(3) 0.5525(3) 0.9366(5) 0.041(2) Uani 1 0 .
O52 O 0.89580(17) 0.49861(17) 0.1397(3) 0.0272(12) Uani 1 0 .
C53 C 0.8462(3) 0.4530(3) 0.1018(5) 0.031(2) Uani 1 0 .
C54 C 0.7978(3) 0.4457(3) 0.2075(6) 0.048(2) Uani 1 0 .
C55 C 0.8242(4) 0.4819(5) 0.3062(7) 0.116(4) Uani 1 0 .
C56 C 0.8878(3) 0.5107(3) 0.2680(4) 0.0285(18) Uani 1 0 .
H1 H 1.0766 0.6616 0.5005 0.0315 Uiso 1 0 .
H2 H 1.1955 0.6808 0.5085 0.0353 Uiso 1 0 .
H3 H 1.1784 0.6131 0.4647 0.0353 Uiso 1 0 .
H4 H 1.2314 0.7094 0.3227 0.0363 Uiso 1 0 .
H5 H 1.2635 0.6435 0.3431 0.0363 Uiso 1 0 .
H6 H 1.2142 0.6577 0.1432 0.0372 Uiso 1 0 .
H7 H 1.189 0.5977 0.2108 0.0372 Uiso 1 0 .
H8 H 1.0962 0.6443 0.1218 0.0293 Uiso 1 0 .
H9 H 1.1374 0.7483 0.1167 0.0327 Uiso 1 0 .
H10 H 1.0604 0.7435 0.1527 0.0327 Uiso 1 0 .
H11 H 1.1683 0.7785 0.3028 0.0403 Uiso 1 0 .
H12 H 1.0998 0.8144 0.2826 0.0403 Uiso 1 0 .
H13 H 1.0443 0.756 0.4167 0.0352 Uiso 1 0 .
H14 H 1.1149 0.767 0.4797 0.0352 Uiso 1 0 .
H15 H 1.0761 0.5496 0.5099 0.0322 Uiso 1 0 .
H16 H 1.032 0.4218 0.5507 0.0337 Uiso 1 0 .
H17 H 1.0282 0.3219 0.4484 0.0376 Uiso 1 0 .
H18 H 0.9769 0.3713 0.3973 0.0376 Uiso 1 0 .
H19 H 1.103 0.346 0.2856 0.0345 Uiso 1 0 .
H20 H 1.0342 0.318 0.2385 0.0345 Uiso 1 0 .
H21 H 0.9964 0.413 0.1744 0.0342 Uiso 1 0 .
H22 H 1.1241 0.3558 0.5816 0.0424 Uiso 1 0 .
H23 H 1.1573 0.378 0.459 0.0424 Uiso 1 0 .
H24 H 1.1518 0.4239 0.5698 0.0424 Uiso 1 0 .
H25 H 1.074 0.4489 0.034 0.0358 Uiso 1 0 .
H26 H 1.0116 0.3602 -0.0228 0.0436 Uiso 1 0 .
H27 H 1.0829 0.3601 -0.0866 0.0436 Uiso 1 0 .
H28 H 1.0701 0.3177 0.0273 0.0436 Uiso 1 0 .
H29 H 1.1727 0.3676 0.1258 0.0477 Uiso 1 0 .
H30 H 1.1829 0.4141 0.0172 0.0477 Uiso 1 0 .
H31 H 1.1741 0.4394 0.1504 0.0477 Uiso 1 0 .
H32 H 0.9529 0.6625 0.4701 0.033 Uiso 1 0 .
H33 H 0.8197 0.7478 0.4239 0.0388 Uiso 1 0 .
H34 H 0.7499 0.6629 0.2786 0.0513 Uiso 1 0 .
H35 H 0.7206 0.7251 0.3314 0.0513 Uiso 1 0 .
H36 H 0.7421 0.7344 0.1244 0.0482 Uiso 1 0 .
H37 H 0.7857 0.7821 0.1992 0.0482 Uiso 1 0 .
H38 H 0.8665 0.7514 0.0832 0.0356 Uiso 1 0 .
H39 H 0.7542 0.6784 0.5387 0.0586 Uiso 1 0 .
H40 H 0.7929 0.6223 0.4792 0.0586 Uiso 1 0 .
H41 H 0.8316 0.6681 0.5661 0.0586 Uiso 1 0 .
H42 H 0.8763 0.656 0.979 0.0369 Uiso 1 0 .
H43 H 0.8302 0.7388 -0.1301 0.0424 Uiso 1 0 .
H44 H 0.7941 0.6772 -0.171 0.0424 Uiso 1 0 .
H45 H 0.7574 0.7228 -0.0809 0.0424 Uiso 1 0 .
H46 H 0.7428 0.6268 0.0522 0.0619 Uiso 1 0 .
H47 H 0.7895 0.5849 0.9704 0.0619 Uiso 1 0 .
H48 H 0.8068 0.5942 0.1089 0.0619 Uiso 1 0 .
H49 H 1.1187 0.688 -0.1008 0.0601 Uiso 1 0 .
H50 H 1.116 0.6886 -0.2438 0.0601 Uiso 1 0 .
H51 H 0.9415 0.7089 0.7538 0.112 Uiso 1 0 .
H52 H 0.9515 0.7307 -0.1109 0.112 Uiso 1 0 .
H53 H 1.0162 0.7785 -0.3178 0.0733 Uiso 1 0 .
H54 H 0.9897 0.816 -0.2047 0.0733 Uiso 1 0 .
H55 H 0.0802 0.7865 0.9132 0.0571 Uiso 1 0 .
H56 H 0.1161 0.7922 0.786 0.0571 Uiso 1 0 .
H57 H 0.8728 0.5788 0.7422 0.0614 Uiso 1 0 .
H58 H 0.9494 0.5844 -0.2955 0.0614 Uiso 1 0 .
H59 H 0.8621 0.5274 -0.4288 0.0618 Uiso 1 0 .
H60 H 0.94 0.5123 -0.4351 0.0618 Uiso 1 0 .
H61 H 0.8406 0.446 -0.306 0.0629 Uiso 1 0 .
H62 H 0.9012 0.418 -0.381 0.0629 Uiso 1 0 .
H63 H 0.9766 0.438 0.7664 0.061 Uiso 1 0 .
H64 H 0.9123 0.4258 -0.1525 0.061 Uiso 1 0 .
H65 H 1.0959 0.4961 -0.2523 0.0626 Uiso 1 0 .
H66 H 1.0863 0.5674 -0.2773 0.0626 Uiso 1 0 .
H67 H 1.197 0.5141 -0.3434 0.0582 Uiso 1 0 .
H68 H 1.1994 0.5834 -0.2991 0.0582 Uiso 1 0 .
H69 H 1.2265 0.4766 -0.15 0.0559 Uiso 1 0 .
H70 H 1.272 0.5363 -0.1578 0.0559 Uiso 1 0 .
H71 H 1.195 0.5954 -0.0517 0.0515 Uiso 1 0 .
H72 H 1.1861 0.5314 0.0151 0.0515 Uiso 1 0 .
H73 H 0.8211 0.4683 0.0332 0.0452 Uiso 1 0 .
H74 H 0.8674 0.4146 0.083 0.0452 Uiso 1 0 .
H75 H 0.7548 0.4625 0.19 0.0651 Uiso 1 0 .
H76 H 0.7929 0.4011 0.2256 0.0651 Uiso 1 0 .
H77 H 0.7964 0.5033 0.3446 0.1685 Uiso 1 0 .
H78 H 0.8429 0.4453 0.3679 0.1685 Uiso 1 0 .
H79 H 0.9274 0.4976 0.3118 0.0412 Uiso 1 0 .
H80 H 0.8803 0.5543 0.2811 0.0412 Uiso 1 0 .

loop_
_atom_type_symbol
_atom_type_description
_atom_type_scat_dispersion_real
_atom_type_scat_dispersion_imag
_atom_type_scat_source
K K 0.179 0.25 'International Tables Vol. IV (1974) Table 2.2B'
O O 0.008 0.006 'International Tables Vol. IV (1974) Table 2.2B'
N N 0.004 0.003 'International Tables Vol. IV (1974) Table 2.2B'
C C 0.002 0.002 'International Tables Vol. IV (1974) Table 2.2B'
B B 0 0.001 'International Tables Vol. IV (1974) Table 2.2B'
H H 0 0 'International Tables Vol. IV (1974) Table 2.2B'
